data_2206611
loop_
_publ_author_name
'Yue Zhu'
'Weimin Lu'
'Meng Ma'
'Fang Chen'

_publ_section_title
Bis(2,2'-bipyridine)-1\k^2^<i>N</i>:<i>N</i>';3\k^2^<i>N</i>:<i>N</i>'-hexakis(\m-\a-methylacrylato)-1:2\k^6^<i>O</i>:<i>O</i>';2:3\k^6^<i>O</i>:<i>O</i>'-nitrato-2\k^2^<i>O</i>:<i>O</i>'-dizinc(II)neodymium(III)
_journal_coeditor_code YA6253
_journal_issue 8
_journal_name_full 'Acta Crystallographica Section E'
_journal_page_first m1610
_journal_page_last m1612
_journal_paper_doi 10.1107/S1600536805022841
_journal_volume 61
_journal_year 2005
_chemical_formula_iupac '[Nd Zn2 (C4 H5 O2)6 (N O3) (C10 H8 N2)2]'
_chemical_formula_moiety 'C44 H46 N5 Nd O15 Zn2'
_chemical_formula_sum 'C44 H46 N5 Nd O15 Zn2'
_chemical_formula_weight 1159.84
_chemical_name_systematic
;
Bis(2,2'-bipyridine)-1k^2^N:N';3k^2^N:N'-hexakis(\m-\a-methylacrylato)-
1:2k^6^O:O';2:3k^6^O:O'-nitrato-2k^2^O:O'-dizinc(II)neodymium(III)
;
_space_group_IT_number 2
_symmetry_cell_setting triclinic
_symmetry_space_group_name_Hall '-P 1'
_symmetry_space_group_name_H-M 'P -1'
_atom_sites_solution_hydrogens geom
_atom_sites_solution_primary direct
_atom_sites_solution_secondary difmap
_audit_creation_method SHELXL-97
_cell_angle_alpha 103.903(4)
_cell_angle_beta 99.490(4)
_cell_angle_gamma 100.168(5)
_cell_formula_units_Z 2
_cell_length_a 11.3751(9)
_cell_length_b 13.7258(8)
_cell_length_c 16.4798(11)
_cell_measurement_reflns_used 8348
_cell_measurement_temperature 293(2)
_cell_measurement_theta_max 27.5
_cell_measurement_theta_min 2.5
_cell_volume 2399.9(3)
_computing_cell_refinement PROCESS-AUTO
_computing_data_collection 'PROCESS-AUTO (Rigaku, 1998)'
_computing_data_reduction 'CrystalStructure (Rigaku/MSC, 2002)'
_computing_molecular_graphics 'ORTEP-3 for Windows (Farrugia, 1997)'
_computing_publication_material 'WinGX (Farrugia, 1999)'
_computing_structure_refinement 'SHELXL97 (Sheldrick, 1997)'
_computing_structure_solution 'SIR92 (Altomare <i>et al.</i>, 1993)'
_diffrn_ambient_temperature 293(2)
_diffrn_detector_area_resol_mean 10.00
_diffrn_measured_fraction_theta_full 0.979
_diffrn_measured_fraction_theta_max 0.979
_diffrn_measurement_device_type 'Rigaku R-AXIS RAPID'
_diffrn_measurement_method \w
_diffrn_radiation_monochromator graphite
_diffrn_radiation_source 'fine-focus sealed tube'
_diffrn_radiation_type MoK\a
_diffrn_radiation_wavelength 0.71069
_diffrn_reflns_av_R_equivalents 0.031
_diffrn_reflns_av_sigmaI/netI 0.031
_diffrn_reflns_limit_h_max 13
_diffrn_reflns_limit_h_min -13
_diffrn_reflns_limit_k_max 16
_diffrn_reflns_limit_k_min -16
_diffrn_reflns_limit_l_max 19
_diffrn_reflns_limit_l_min -19
_diffrn_reflns_number 18091
_diffrn_reflns_theta_full 25.1
_diffrn_reflns_theta_max 25.1
_diffrn_reflns_theta_min 1.3
_diffrn_standards_decay_% 0
_diffrn_standards_interval_count 0
_diffrn_standards_interval_time 0
_diffrn_standards_number 0
_exptl_absorpt_coefficient_mu 2.13
_exptl_absorpt_correction_T_max 0.675
_exptl_absorpt_correction_T_min 0.568
_exptl_absorpt_correction_type multi-scan
_exptl_absorpt_process_details '(ABSCOR; Higashi, 1995)'
_exptl_crystal_colour pink
_exptl_crystal_density_diffrn 1.605
_exptl_crystal_density_method 'not measured'
_exptl_crystal_description chunk
_exptl_crystal_F_000 1170
_exptl_crystal_size_max 0.30
_exptl_crystal_size_mid 0.30
_exptl_crystal_size_min 0.20
_refine_diff_density_max 0.67
_refine_diff_density_min -0.77
_refine_ls_extinction_coef 0.0053(4)
_refine_ls_extinction_expression Fc^*^=kFc[1+0.001xFc^2^\l^3^/sin(2\q)]^-1/4^
_refine_ls_extinction_method SHELXL97
_refine_ls_goodness_of_fit_ref 1.01
_refine_ls_hydrogen_treatment constr
_refine_ls_matrix_type full
_refine_ls_number_parameters 605
_refine_ls_number_reflns 8421
_refine_ls_number_restraints 0
_refine_ls_restrained_S_all 1.01
_refine_ls_R_factor_all 0.053
_refine_ls_R_factor_gt 0.039
_refine_ls_shift/su_max 0.002
_refine_ls_shift/su_mean 0.000
_refine_ls_structure_factor_coef Fsqd
_refine_ls_weighting_details 'w = 1/[\s^2^(Fo^2^)+(0.0658P)^2^+3.3948P] where P = (Fo^2^+2Fc^2^)/3'
_refine_ls_weighting_scheme calc
_refine_ls_wR_factor_gt 0.097
_refine_ls_wR_factor_ref 0.111
_reflns_number_gt 7077
_reflns_number_total 8421
_reflns_threshold_expression I>2\s(I)
_cod_data_source_file ya6253.cif
_cod_data_source_block I
_cod_database_code 2206611
_cod_database_fobs_code 2206611

loop_
_symmetry_equiv_pos_as_xyz
'x, y, z'
'-x, -y, -z'

loop_
_atom_site_label
_atom_site_fract_x
_atom_site_fract_y
_atom_site_fract_z
_atom_site_U_iso_or_equiv
_atom_site_adp_type
_atom_site_calc_flag
_atom_site_refinement_flags
_atom_site_occupancy
_atom_site_type_symbol
Nd 0.64580(2) 0.76273(2) 0.257174(16) 0.03877(11) Uani d . 1 Nd
Zn1 0.71145(5) 0.90467(4) 0.08070(3) 0.04022(15) Uani d . 1 Zn
Zn2 0.71461(5) 0.57395(5) 0.40035(4) 0.04550(16) Uani d . 1 Zn
O1 0.7974(3) 0.7877(3) 0.0361(3) 0.0577(9) Uani d . 1 O
O2 0.7851(4) 0.7598(5) 0.1594(3) 0.0965(17) Uani d . 1 O
O3 0.5418(3) 0.8247(3) 0.0198(2) 0.0497(8) Uani d . 1 O
O4 0.5253(3) 0.7415(3) 0.1180(2) 0.0635(11) Uani d . 1 O
O5 0.6568(3) 1.0052(3) 0.1702(3) 0.0634(10) Uani d . 1 O
O6 0.7194(4) 0.9423(3) 0.2780(3) 0.0749(12) Uani d . 1 O
O7 0.4688(4) 0.8529(3) 0.2777(3) 0.0667(11) Uani d . 1 O
O8 0.4227(3) 0.6895(3) 0.2615(3) 0.0641(11) Uani d . 1 O
O9 0.2826(4) 0.7771(5) 0.2732(4) 0.105(2) Uani d . 1 O
O10 0.6367(4) 0.7876(4) 0.4046(2) 0.0691(11) Uani d . 1 O
O11 0.6194(4) 0.6611(3) 0.4671(3) 0.0632(10) Uani d . 1 O
O12 0.8449(3) 0.7616(4) 0.3335(3) 0.0696(11) Uani d . 1 O
O13 0.8640(3) 0.6927(3) 0.4423(3) 0.0605(10) Uani d . 1 O
O14 0.6278(4) 0.5829(3) 0.2393(3) 0.0709(12) Uani d . 1 O
O15 0.5678(4) 0.4760(3) 0.3120(3) 0.0651(10) Uani d . 1 O
N1 0.7336(4) 0.9912(3) -0.0069(3) 0.0435(9) Uani d . 1 N
N2 0.8953(3) 1.0039(3) 0.1327(3) 0.0450(9) Uani d . 1 N
N3 0.8368(4) 0.4789(3) 0.3547(3) 0.0512(10) Uani d . 1 N
N4 0.7356(4) 0.4870(3) 0.4888(3) 0.0468(10) Uani d . 1 N
N5 0.3888(4) 0.7736(5) 0.2708(3) 0.0674(14) Uani d . 1 N
C1 0.6460(5) 0.9830(4) -0.0752(3) 0.0512(12) Uani d . 1 C
H1 0.5707 0.9379 -0.0839 0.061 Uiso calc R 1 H
C2 0.6643(6) 1.0393(5) -0.1326(4) 0.0627(15) Uani d . 1 C
H2 0.6018 1.0335 -0.1789 0.075 Uiso calc R 1 H
C3 0.7758(6) 1.1037(5) -0.1205(4) 0.0625(15) Uani d . 1 C
H3 0.7905 1.1417 -0.1590 0.075 Uiso calc R 1 H
C4 0.8663(5) 1.1120(4) -0.0508(4) 0.0545(13) Uani d . 1 C
H4 0.9430 1.1548 -0.0423 0.065 Uiso calc R 1 H
C5 0.8422(4) 1.0561(3) 0.0062(3) 0.0418(11) Uani d . 1 C
C6 0.9325(4) 1.0643(4) 0.0854(3) 0.0411(10) Uani d . 1 C
C7 1.0478(5) 1.1297(4) 0.1101(4) 0.0529(13) Uani d . 1 C
H7 1.0735 1.1704 0.0758 0.064 Uiso calc R 1 H
C8 1.1230(5) 1.1339(5) 0.1847(4) 0.0627(15) Uani d . 1 C
H8 1.2004 1.1777 0.2017 0.075 Uiso calc R 1 H
C9 1.0850(5) 1.0737(5) 0.2346(4) 0.0618(15) Uani d . 1 C
H9 1.1349 1.0765 0.2862 0.074 Uiso calc R 1 H
C10 0.9701(5) 1.0084(5) 0.2062(4) 0.0567(14) Uani d . 1 C
H10 0.9438 0.9662 0.2392 0.068 Uiso calc R 1 H
C11 0.8848(6) 0.4781(5) 0.2861(4) 0.0681(16) Uani d . 1 C
H11 0.8575 0.5157 0.2498 0.082 Uiso calc R 1 H
C12 0.9722(7) 0.4248(6) 0.2660(5) 0.086(2) Uani d . 1 C
H12 1.0025 0.4253 0.2169 0.103 Uiso calc R 1 H
C13 1.0134(6) 0.3711(6) 0.3204(5) 0.085(2) Uani d . 1 C
H13 1.0734 0.3349 0.3092 0.102 Uiso calc R 1 H
C14 0.9660(6) 0.3711(5) 0.3915(4) 0.0672(16) Uani d . 1 C
H14 0.9938 0.3352 0.4292 0.081 Uiso calc R 1 H
C15 0.8765(5) 0.4248(4) 0.4067(4) 0.0512(12) Uani d . 1 C
C16 0.8155(4) 0.4264(4) 0.4801(3) 0.0484(12) Uani d . 1 C
C17 0.8363(6) 0.3680(5) 0.5366(4) 0.0687(17) Uani d . 1 C
H17 0.8933 0.3271 0.5313 0.082 Uiso calc R 1 H
C18 0.7721(7) 0.3708(6) 0.6007(5) 0.080(2) Uani d . 1 C
H18 0.7854 0.3320 0.6391 0.096 Uiso calc R 1 H
C19 0.6889(6) 0.4309(5) 0.6073(4) 0.0703(17) Uani d . 1 C
H19 0.6431 0.4327 0.6493 0.084 Uiso calc R 1 H
C20 0.6741(5) 0.4885(5) 0.5511(4) 0.0611(15) Uani d . 1 C
H20 0.6187 0.5307 0.5565 0.073 Uiso calc R 1 H
C21 0.8199(4) 0.7417(4) 0.0910(3) 0.0499(12) Uani d . 1 C
C22 0.8990(5) 0.6648(5) 0.0743(4) 0.0631(15) Uani d . 1 C
C23 0.9061(7) 0.6213(5) -0.0122(5) 0.0782(19) Uani d . 1 C
H23A 0.8504 0.6442 -0.0500 0.117 Uiso calc R 1 H
H23B 0.8846 0.5475 -0.0257 0.117 Uiso calc R 1 H
H23C 0.9879 0.6431 -0.0190 0.117 Uiso calc R 1 H
C24 0.9670(9) 0.6462(8) 0.1437(7) 0.125(4) Uani d . 1 C
H24A 1.0213 0.6033 0.1357 0.150 Uiso calc R 1 H
H24B 0.9587 0.6767 0.1987 0.150 Uiso calc R 1 H
C25 0.4835(4) 0.7611(4) 0.0509(3) 0.0424(11) Uani d . 1 C
C26 0.3560(5) 0.7078(4) 0.0030(4) 0.0524(13) Uani d . 1 C
C27 0.3112(6) 0.7308(6) -0.0768(4) 0.0766(19) Uani d . 1 C
H27A 0.3745 0.7788 -0.0881 0.115 Uiso calc R 1 H
H27B 0.2413 0.7603 -0.0721 0.115 Uiso calc R 1 H
H27C 0.2883 0.6684 -0.1229 0.115 Uiso calc R 1 H
C28 0.2882(6) 0.6421(6) 0.0356(5) 0.088(2) Uani d . 1 C
H28A 0.2084 0.6088 0.0068 0.106 Uiso calc R 1 H
H28B 0.3212 0.6302 0.0868 0.106 Uiso calc R 1 H
C29 0.6821(4) 1.0102(4) 0.2487(4) 0.0521(13) Uani d . 1 C
C30 0.6698(5) 1.1059(4) 0.3091(4) 0.0541(13) Uani d . 1 C
C31 0.6561(7) 1.1942(5) 0.2746(5) 0.083(2) Uani d . 1 C
H31A 0.6588 1.1764 0.2151 0.125 Uiso calc R 1 H
H31B 0.7214 1.2526 0.3055 0.125 Uiso calc R 1 H
H31C 0.5791 1.2111 0.2810 0.125 Uiso calc R 1 H
C32 0.6696(6) 1.1093(7) 0.3907(4) 0.085(2) Uani d . 1 C
H32A 0.6605 1.1687 0.4282 0.102 Uiso calc R 1 H
H32B 0.6785 1.0522 0.4102 0.102 Uiso calc R 1 H
C33 0.6232(4) 0.7524(5) 0.4668(3) 0.0496(12) Uani d . 1 C
C34 0.6119(5) 0.8255(5) 0.5471(4) 0.0576(14) Uani d . 1 C
C35 0.6077(8) 0.9233(6) 0.5502(6) 0.104(3) Uani d . 1 C
H35A 0.6008 0.9679 0.6006 0.125 Uiso calc R 1 H
H35B 0.6118 0.9465 0.5019 0.125 Uiso calc R 1 H
C36 0.6059(7) 0.7831(7) 0.6208(4) 0.092(2) Uani d . 1 C
H36A 0.6111 0.7123 0.6050 0.137 Uiso calc R 1 H
H36B 0.5299 0.7878 0.6379 0.137 Uiso calc R 1 H
H36C 0.6727 0.8217 0.6676 0.137 Uiso calc R 1 H
C37 0.8960(4) 0.7606(4) 0.4064(3) 0.0480(12) Uani d . 1 C
C38 1.0030(5) 0.8466(4) 0.4537(4) 0.0572(14) Uani d . 1 C
C39 1.0829(7) 0.8906(6) 0.4036(6) 0.094(2) Uani d . 1 C
H39A 1.0542 0.8539 0.3440 0.140 Uiso calc R 1 H
H39B 1.1651 0.8847 0.4227 0.140 Uiso calc R 1 H
H39C 1.0814 0.9619 0.4113 0.140 Uiso calc R 1 H
C40 1.0197(7) 0.8806(5) 0.5397(5) 0.084(2) Uani d . 1 C
H40A 0.9652 0.8505 0.5677 0.100 Uiso calc R 1 H
H40B 1.0858 0.9342 0.5709 0.100 Uiso calc R 1 H
C41 0.5595(5) 0.5031(4) 0.2445(4) 0.0511(12) Uani d . 1 C
C42 0.4676(5) 0.4342(4) 0.1674(3) 0.0510(12) Uani d . 1 C
C43 0.4632(7) 0.4547(5) 0.0923(4) 0.0756(18) Uani d . 1 C
H43A 0.4084 0.4105 0.0438 0.091 Uiso calc R 1 H
H43B 0.5148 0.5131 0.0883 0.091 Uiso calc R 1 H
C44 0.3894(7) 0.3440(6) 0.1789(5) 0.090(2) Uani d . 1 C
H44A 0.4074 0.3443 0.2380 0.135 Uiso calc R 1 H
H44B 0.4045 0.2825 0.1441 0.135 Uiso calc R 1 H
H44C 0.3051 0.3459 0.1621 0.135 Uiso calc R 1 H

loop_
_atom_site_aniso_label
_atom_site_aniso_U_11
_atom_site_aniso_U_22
_atom_site_aniso_U_33
_atom_site_aniso_U_12
_atom_site_aniso_U_13
_atom_site_aniso_U_23
Nd 0.04006(15) 0.04404(17) 0.03887(16) 0.01091(11) 0.00957(10) 0.02226(11)
Zn1 0.0384(3) 0.0422(3) 0.0419(3) 0.0051(2) 0.0090(2) 0.0180(2)
Zn2 0.0459(3) 0.0501(3) 0.0435(3) 0.0123(3) 0.0036(2) 0.0216(3)
O1 0.062(2) 0.050(2) 0.065(2) 0.0165(18) 0.0152(19) 0.0196(19)
O2 0.061(3) 0.171(5) 0.057(3) 0.027(3) 0.028(2) 0.020(3)
O3 0.0448(18) 0.055(2) 0.047(2) 0.0014(16) 0.0054(15) 0.0212(17)
O4 0.058(2) 0.084(3) 0.047(2) 0.001(2) 0.0019(17) 0.031(2)
O5 0.054(2) 0.074(3) 0.055(3) 0.0147(19) 0.0124(18) 0.004(2)
O6 0.062(2) 0.054(2) 0.117(4) 0.012(2) 0.024(2) 0.037(3)
O7 0.065(2) 0.076(3) 0.082(3) 0.030(2) 0.026(2) 0.047(2)
O8 0.054(2) 0.078(3) 0.079(3) 0.018(2) 0.023(2) 0.049(2)
O9 0.060(3) 0.178(6) 0.138(5) 0.060(3) 0.053(3) 0.114(5)
O10 0.081(3) 0.099(3) 0.050(2) 0.045(2) 0.025(2) 0.038(2)
O11 0.070(2) 0.060(2) 0.070(3) 0.022(2) 0.028(2) 0.022(2)
O12 0.050(2) 0.104(3) 0.058(3) 0.022(2) 0.0047(18) 0.030(2)
O13 0.051(2) 0.052(2) 0.079(3) 0.0107(17) -0.0007(19) 0.029(2)
O14 0.058(2) 0.042(2) 0.107(4) 0.0097(18) 0.015(2) 0.014(2)
O15 0.065(2) 0.070(3) 0.052(2) 0.015(2) -0.0086(18) 0.015(2)
N1 0.043(2) 0.044(2) 0.049(2) 0.0123(18) 0.0113(18) 0.0195(19)
N2 0.038(2) 0.049(2) 0.047(2) 0.0036(18) 0.0094(18) 0.0168(19)
N3 0.048(2) 0.054(3) 0.050(3) 0.011(2) 0.0064(19) 0.014(2)
N4 0.046(2) 0.050(2) 0.046(2) 0.0081(19) 0.0046(18) 0.022(2)
N5 0.053(3) 0.109(4) 0.073(3) 0.035(3) 0.029(2) 0.064(3)
C1 0.047(3) 0.056(3) 0.055(3) 0.014(2) 0.008(2) 0.025(3)
C2 0.065(3) 0.073(4) 0.066(4) 0.028(3) 0.012(3) 0.040(3)
C3 0.079(4) 0.064(4) 0.063(4) 0.024(3) 0.024(3) 0.040(3)
C4 0.062(3) 0.050(3) 0.060(3) 0.012(3) 0.023(3) 0.024(3)
C5 0.044(2) 0.035(2) 0.050(3) 0.009(2) 0.015(2) 0.015(2)
C6 0.042(2) 0.038(2) 0.044(3) 0.007(2) 0.014(2) 0.011(2)
C7 0.048(3) 0.047(3) 0.064(3) 0.003(2) 0.017(3) 0.018(3)
C8 0.048(3) 0.062(4) 0.065(4) -0.007(3) 0.009(3) 0.011(3)
C9 0.047(3) 0.071(4) 0.055(3) 0.000(3) 0.001(2) 0.011(3)
C10 0.046(3) 0.072(4) 0.052(3) 0.003(3) 0.008(2) 0.026(3)
C11 0.069(4) 0.086(5) 0.057(4) 0.026(3) 0.020(3) 0.024(3)
C12 0.086(5) 0.105(6) 0.062(4) 0.024(4) 0.028(4) 0.004(4)
C13 0.070(4) 0.083(5) 0.092(6) 0.032(4) 0.012(4) -0.001(4)
C14 0.065(4) 0.062(4) 0.074(4) 0.026(3) 0.007(3) 0.013(3)
C15 0.047(3) 0.041(3) 0.058(3) 0.007(2) -0.002(2) 0.012(2)
C16 0.045(3) 0.040(3) 0.056(3) 0.005(2) -0.002(2) 0.019(2)
C17 0.073(4) 0.054(3) 0.083(5) 0.019(3) 0.000(3) 0.034(3)
C18 0.091(5) 0.081(5) 0.080(5) 0.008(4) 0.009(4) 0.055(4)
C19 0.070(4) 0.085(5) 0.066(4) 0.009(3) 0.020(3) 0.044(4)
C20 0.053(3) 0.071(4) 0.065(4) 0.009(3) 0.011(3) 0.035(3)
C21 0.039(2) 0.057(3) 0.050(3) 0.005(2) 0.013(2) 0.011(3)
C22 0.064(3) 0.056(3) 0.088(5) 0.019(3) 0.031(3) 0.040(3)
C23 0.088(5) 0.058(4) 0.099(5) 0.025(3) 0.042(4) 0.022(4)
C24 0.154(9) 0.151(9) 0.116(8) 0.093(8) 0.035(7) 0.078(7)
C25 0.039(2) 0.049(3) 0.039(3) 0.009(2) 0.007(2) 0.015(2)
C26 0.044(3) 0.051(3) 0.055(3) 0.004(2) 0.005(2) 0.009(2)
C27 0.053(3) 0.101(5) 0.062(4) 0.007(3) -0.013(3) 0.023(4)
C28 0.054(4) 0.086(5) 0.120(6) -0.012(3) 0.006(4) 0.048(5)
C29 0.036(2) 0.054(3) 0.064(4) 0.001(2) 0.016(2) 0.016(3)
C30 0.048(3) 0.055(3) 0.054(3) 0.007(2) 0.004(2) 0.014(3)
C31 0.095(5) 0.056(4) 0.088(5) 0.011(4) 0.010(4) 0.012(4)
C32 0.085(5) 0.110(6) 0.061(4) 0.032(4) 0.015(4) 0.019(4)
C33 0.043(3) 0.071(4) 0.040(3) 0.020(2) 0.010(2) 0.020(3)
C34 0.056(3) 0.070(4) 0.050(3) 0.016(3) 0.016(2) 0.019(3)
C35 0.129(7) 0.076(5) 0.120(7) 0.031(5) 0.069(6) 0.020(5)
C36 0.105(6) 0.127(7) 0.046(4) 0.030(5) 0.023(4) 0.023(4)
C37 0.038(2) 0.053(3) 0.055(3) 0.019(2) 0.006(2) 0.016(3)
C38 0.049(3) 0.047(3) 0.075(4) 0.013(2) 0.004(3) 0.020(3)
C39 0.078(5) 0.084(5) 0.122(7) 0.008(4) 0.019(4) 0.044(5)
C40 0.086(5) 0.058(4) 0.084(5) 0.009(3) -0.018(4) 0.007(3)
C41 0.047(3) 0.045(3) 0.060(3) 0.017(2) 0.005(2) 0.014(3)
C42 0.054(3) 0.050(3) 0.047(3) 0.013(2) 0.003(2) 0.014(2)
C43 0.095(5) 0.076(4) 0.057(4) 0.020(4) 0.010(3) 0.023(3)
C44 0.094(5) 0.081(5) 0.073(5) -0.023(4) -0.003(4) 0.023(4)

loop_
_atom_type_symbol
_atom_type_description
_atom_type_scat_dispersion_real
_atom_type_scat_dispersion_imag
_atom_type_scat_source
C C 0.0033 0.0016 'International Tables Vol C Tables 4.2.6.8 and 6.1.1.4'
H H 0.0000 0.0000 'International Tables Vol C Tables 4.2.6.8 and 6.1.1.4'
N N 0.0061 0.0033 'International Tables Vol C Tables 4.2.6.8 and 6.1.1.4'
O O 0.0106 0.0060 'International Tables Vol C Tables 4.2.6.8 and 6.1.1.4'
Zn Zn 0.2839 1.4301 'International Tables Vol C Tables 4.2.6.8 and 6.1.1.4'
Nd Nd -0.1943 3.0179 'International Tables Vol C Tables 4.2.6.8 and 6.1.1.4'

loop_
_geom_angle_atom_site_label_1
_geom_angle_atom_site_label_2
_geom_angle_atom_site_label_3
_geom_angle
_geom_angle_publ_flag
O2 Nd O4 72.96(15) yes
O2 Nd O6 79.27(19) yes
O2 Nd O7 133.17(17) yes
O2 Nd O8 141.40(16) yes
O2 Nd O10 143.61(15) yes
O2 Nd O12 71.50(16) yes
O2 Nd O14 89.97(19) yes
O4 Nd O6 92.39(15) yes
O4 Nd O7 72.58(15) yes
O4 Nd O8 73.61(13) yes
O4 Nd O10 143.20(14) yes
O4 Nd O12 143.86(14) yes
O4 Nd O14 94.60(15) yes
O6 Nd O7 71.52(14) yes
O6 Nd O8 120.90(14) yes
O6 Nd O10 92.15(17) yes
O6 Nd O12 87.37(16) yes
O6 Nd O14 164.87(14) yes
O7 Nd O8 49.40(14) yes
O7 Nd O10 74.37(13) yes
O7 Nd O12 139.97(15) yes
O7 Nd O14 123.43(14) yes
O8 Nd O10 72.79(14) yes
O8 Nd O12 135.72(13) yes
O8 Nd O14 74.04(14) yes
O10 Nd O12 72.84(14) yes
O10 Nd O14 90.28(16) yes
O12 Nd O14 79.08(15) yes
O1 Zn1 O3 95.52(15) yes
O1 Zn1 O5 155.69(17) yes
O1 Zn1 N1 100.83(15) yes
O1 Zn1 N2 86.54(16) yes
O3 Zn1 O5 95.04(15) yes
O3 Zn1 N1 95.45(14) yes
O3 Zn1 N2 171.61(14) yes
O5 Zn1 N1 99.89(17) yes
O5 Zn1 N2 86.19(16) yes
N1 Zn1 N2 76.16(15) yes
O11 Zn2 O13 89.89(17) yes
O11 Zn2 O15 96.83(18) yes
O11 Zn2 N3 167.84(17) yes
O11 Zn2 N4 93.33(17) yes
O13 Zn2 O15 155.01(17) yes
O13 Zn2 N3 86.48(16) yes
O13 Zn2 N4 104.27(15) yes
O15 Zn2 N3 91.29(17) yes
O15 Zn2 N4 99.36(16) yes
N3 Zn2 N4 76.38(17) yes
C21 O1 Zn1 110.6(3) ?
C21 O2 Nd 158.9(4) ?
C25 O3 Zn1 120.3(3) ?
C25 O4 Nd 160.3(4) ?
C29 O5 Zn1 122.5(4) ?
C29 O6 Nd 135.4(4) ?
N5 O7 Nd 97.0(3) ?
N5 O8 Nd 96.4(3) ?
C33 O10 Nd 150.8(4) ?
C33 O11 Zn2 122.3(3) ?
C37 O12 Nd 139.1(3) ?
C37 O13 Zn2 127.5(3) ?
C41 O14 Nd 143.3(4) ?
C41 O15 Zn2 108.4(4) ?
C5 N1 C1 119.4(4) ?
C5 N1 Zn1 117.3(3) ?
C1 N1 Zn1 123.3(3) ?
C6 N2 C10 119.1(4) ?
C6 N2 Zn1 115.0(3) ?
C10 N2 Zn1 125.9(3) ?
C15 N3 C11 118.0(5) ?
C15 N3 Zn2 115.1(4) ?
C11 N3 Zn2 126.5(4) ?
C16 N4 C20 119.1(5) ?
C16 N4 Zn2 116.7(3) ?
C20 N4 Zn2 124.1(4) ?
O9 N5 O7 121.8(6) ?
O9 N5 O8 121.0(6) ?
O7 N5 O8 117.2(4) ?
N1 C1 C2 121.9(5) ?
N1 C1 H1 119.0 ?
C2 C1 H1 119.0 ?
C1 C2 C3 118.9(5) ?
C1 C2 H2 120.6 ?
C3 C2 H2 120.6 ?
C4 C3 C2 119.4(5) ?
C4 C3 H3 120.3 ?
C2 C3 H3 120.3 ?
C5 C4 C3 119.4(5) ?
C5 C4 H4 120.3 ?
C3 C4 H4 120.3 ?
N1 C5 C4 120.9(5) ?
N1 C5 C6 116.1(4) ?
C4 C5 C6 123.0(4) ?
N2 C6 C7 121.0(5) ?
N2 C6 C5 115.3(4) ?
C7 C6 C5 123.8(4) ?
C8 C7 C6 119.6(5) ?
C8 C7 H7 120.2 ?
C6 C7 H7 120.2 ?
C7 C8 C9 119.9(5) ?
C7 C8 H8 120.0 ?
C9 C8 H8 120.0 ?
C8 C9 C10 118.1(5) ?
C8 C9 H9 120.9 ?
C10 C9 H9 120.9 ?
N2 C10 C9 122.3(5) ?
N2 C10 H10 118.9 ?
C9 C10 H10 118.9 ?
N3 C11 C12 123.7(6) ?
N3 C11 H11 118.2 ?
C12 C11 H11 118.2 ?
C11 C12 C13 117.8(7) ?
C11 C12 H12 121.1 ?
C13 C12 H12 121.1 ?
C14 C13 C12 119.6(7) ?
C14 C13 H13 120.2 ?
C12 C13 H13 120.2 ?
C13 C14 C15 119.3(6) ?
C13 C14 H14 120.3 ?
C15 C14 H14 120.3 ?
N3 C15 C14 121.6(6) ?
N3 C15 C16 114.8(5) ?
C14 C15 C16 123.6(5) ?
N4 C16 C17 120.4(5) ?
N4 C16 C15 116.3(4) ?
C17 C16 C15 123.3(5) ?
C16 C17 C18 119.5(6) ?
C16 C17 H17 120.2 ?
C18 C17 H17 120.2 ?
C19 C18 C17 119.3(6) ?
C19 C18 H18 120.3 ?
C17 C18 H18 120.3 ?
C18 C19 C20 118.5(6) ?
C18 C19 H19 120.7 ?
C20 C19 H19 120.7 ?
N4 C20 C19 123.0(6) ?
N4 C20 H20 118.5 ?
C19 C20 H20 118.5 ?
O1 C21 O2 122.9(6) ?
O1 C21 C22 117.3(5) ?
O2 C21 C22 119.7(6) ?
C24 C22 C23 123.7(7) ?
C24 C22 C21 117.9(7) ?
C23 C22 C21 118.2(6) ?
C22 C23 H23A 109.5 ?
C22 C23 H23B 109.5 ?
H23A C23 H23B 109.5 ?
C22 C23 H23C 109.5 ?
H23A C23 H23C 109.5 ?
H23B C23 H23C 109.5 ?
C22 C24 H24A 120.0 ?
C22 C24 H24B 120.0 ?
H24A C24 H24B 120.0 ?
O4 C25 O3 124.0(4) ?
O4 C25 C26 119.1(4) ?
O3 C25 C26 116.8(4) ?
C28 C26 C27 123.4(5) ?
C28 C26 C25 119.0(5) ?
C27 C26 C25 117.6(5) ?
C26 C27 H27A 109.5 ?
C26 C27 H27B 109.5 ?
H27A C27 H27B 109.5 ?
C26 C27 H27C 109.5 ?
H27A C27 H27C 109.5 ?
H27B C27 H27C 109.5 ?
C26 C28 H28A 120.0 ?
C26 C28 H28B 120.0 ?
H28A C28 H28B 120.0 ?
O6 C29 O5 124.5(6) ?
O6 C29 C30 119.2(5) ?
O5 C29 C30 116.3(5) ?
C32 C30 C31 122.4(6) ?
C32 C30 C29 120.1(6) ?
C31 C30 C29 117.5(5) ?
C30 C31 H31A 109.5 ?
C30 C31 H31B 109.5 ?
H31A C31 H31B 109.5 ?
C30 C31 H31C 109.5 ?
H31A C31 H31C 109.5 ?
H31B C31 H31C 109.5 ?
C30 C32 H32A 120.0 ?
C30 C32 H32B 120.0 ?
H32A C32 H32B 120.0 ?
O11 C33 O10 125.0(5) ?
O11 C33 C34 117.4(5) ?
O10 C33 C34 117.7(5) ?
C35 C34 C36 123.2(7) ?
C35 C34 C33 120.9(6) ?
C36 C34 C33 115.9(6) ?
C34 C35 H35A 120.0 ?
C34 C35 H35B 120.0 ?
H35A C35 H35B 120.0 ?
C34 C36 H36A 109.5 ?
C34 C36 H36B 109.5 ?
H36A C36 H36B 109.5 ?
C34 C36 H36C 109.5 ?
H36A C36 H36C 109.5 ?
H36B C36 H36C 109.5 ?
O13 C37 O12 124.9(5) ?
O13 C37 C38 117.8(5) ?
O12 C37 C38 117.3(5) ?
C40 C38 C37 118.2(6) ?
C40 C38 C39 124.0(6) ?
C37 C38 C39 117.9(6) ?
C38 C39 H39A 109.5 ?
C38 C39 H39B 109.5 ?
H39A C39 H39B 109.5 ?
C38 C39 H39C 109.5 ?
H39A C39 H39C 109.5 ?
H39B C39 H39C 109.5 ?
C38 C40 H40A 120.0 ?
C38 C40 H40B 120.0 ?
H40A C40 H40B 120.0 ?
O14 C41 O15 122.3(5) ?
O14 C41 C42 120.2(5) ?
O15 C41 C42 117.5(5) ?
C43 C42 C44 123.2(6) ?
C43 C42 C41 119.7(5) ?
C44 C42 C41 117.0(5) ?
C42 C43 H43A 120.0 ?
C42 C43 H43B 120.0 ?
H43A C43 H43B 120.0 ?
C42 C44 H44A 109.5 ?
C42 C44 H44B 109.5 ?
H44A C44 H44B 109.5 ?
C42 C44 H44C 109.5 ?
H44A C44 H44C 109.5 ?
H44B C44 H44C 109.5 ?

loop_
_geom_bond_atom_site_label_1
_geom_bond_atom_site_label_2
_geom_bond_distance
_geom_bond_publ_flag
Nd O2 2.438(4) yes
Nd O4 2.393(4) yes
Nd O6 2.380(4) yes
Nd O7 2.570(4) yes
Nd O8 2.579(4) yes
Nd O10 2.393(4) yes
Nd O12 2.407(4) yes
Nd O14 2.382(4) yes
Zn1 O1 2.073(4) yes
Zn1 O3 2.005(3) yes
Zn1 O5 2.024(4) yes
Zn1 N1 2.097(4) yes
Zn1 N2 2.192(4) yes
Zn2 O11 2.008(4) yes
Zn2 O13 2.029(4) yes
Zn2 O15 2.045(4) yes
Zn2 N3 2.171(5) yes
Zn2 N4 2.104(4) yes
O1 C21 1.241(6) ?
O2 C21 1.238(7) ?
O3 C25 1.259(5) ?
O4 C25 1.240(6) ?
O5 C29 1.260(7) ?
O6 C29 1.254(7) ?
O7 N5 1.258(6) ?
O8 N5 1.263(7) ?
O9 N5 1.225(6) ?
O10 C33 1.254(6) ?
O11 C33 1.249(7) ?
O12 C37 1.250(6) ?
O13 C37 1.251(6) ?
O14 C41 1.256(6) ?
O15 C41 1.249(7) ?
N1 C5 1.341(6) ?
N1 C1 1.342(6) ?
N2 C6 1.330(6) ?
N2 C10 1.342(7) ?
N3 C15 1.337(7) ?
N3 C11 1.333(7) ?
N4 C16 1.339(7) ?
N4 C20 1.332(7) ?
C1 C2 1.377(7) ?
C1 H1 0.9300 ?
C2 C3 1.366(8) ?
C2 H2 0.9300 ?
C3 C4 1.378(8) ?
C3 H3 0.9300 ?
C4 C5 1.379(7) ?
C4 H4 0.9300 ?
C5 C6 1.489(7) ?
C6 C7 1.387(7) ?
C7 C8 1.359(8) ?
C7 H7 0.9300 ?
C8 C9 1.366(8) ?
C8 H8 0.9300 ?
C9 C10 1.383(7) ?
C9 H9 0.9300 ?
C10 H10 0.9300 ?
C11 C12 1.372(10) ?
C11 H11 0.9300 ?
C12 C13 1.367(11) ?
C12 H12 0.9300 ?
C13 C14 1.369(10) ?
C13 H13 0.9300 ?
C14 C15 1.379(8) ?
C14 H14 0.9300 ?
C15 C16 1.488(8) ?
C16 C17 1.385(7) ?
C17 C18 1.377(10) ?
C17 H17 0.9300 ?
C18 C19 1.363(10) ?
C18 H18 0.9300 ?
C19 C20 1.363(8) ?
C19 H19 0.9300 ?
C20 H20 0.9300 ?
C21 C22 1.509(8) ?
C22 C24 1.375(10) ?
C22 C23 1.428(9) ?
C23 H23A 0.9600 ?
C23 H23B 0.9600 ?
C23 H23C 0.9600 ?
C24 H24A 0.9300 ?
C24 H24B 0.9300 ?
C25 C26 1.494(7) ?
C26 C28 1.349(8) ?
C26 C27 1.458(8) ?
C27 H27A 0.9600 ?
C27 H27B 0.9600 ?
C27 H27C 0.9600 ?
C28 H28A 0.9300 ?
C28 H28B 0.9300 ?
C29 C30 1.490(8) ?
C30 C32 1.336(9) ?
C30 C31 1.478(9) ?
C31 H31A 0.9600 ?
C31 H31B 0.9600 ?
C31 H31C 0.9600 ?
C32 H32A 0.9300 ?
C32 H32B 0.9300 ?
C33 C34 1.497(8) ?
C34 C35 1.340(10) ?
C34 C36 1.473(8) ?
C35 H35A 0.9300 ?
C35 H35B 0.9300 ?
C36 H36A 0.9600 ?
C36 H36B 0.9600 ?
C36 H36C 0.9600 ?
C37 C38 1.491(7) ?
C38 C40 1.350(9) ?
C38 C39 1.472(9) ?
C39 H39A 0.9600 ?
C39 H39B 0.9600 ?
C39 H39C 0.9600 ?
C40 H40A 0.9300 ?
C40 H40B 0.9300 ?
C41 C42 1.495(7) ?
C42 C43 1.328(8) ?
C42 C44 1.463(8) ?
C43 H43A 0.9300 ?
C43 H43B 0.9300 ?
C44 H44A 0.9600 ?
C44 H44B 0.9600 ?
C44 H44C 0.9600 ?
